data_1547447
loop_
_publ_author_name
'Anuradha R. Pallipurath'
'Jonathan M. Skelton'
'Mark R. Warren'
'Naghmeh Kamali'
'Patrick McArdle'
'Andrea Erxleben'

_publ_section_title
;
 Sulfamerazine: Understanding the Influence of Slip Planes in the
 Polymorphic Phase Transformation through X-Ray Crystallographic Studies
 and ab Initio Lattice Dynamics
;
_journal_name_full 'Molecular Pharmaceutics'
_journal_page_first 3735
_journal_page_last 3748
_journal_paper_doi 10.1021/acs.molpharmaceut.5b00504
_journal_volume 12
_journal_year 2015
_chemical_formula_moiety 'C11 H12 N4 O2 S'
_chemical_formula_sum 'C11 H12 N4 O2 S'
_chemical_formula_weight 264.31
_chemical_name_common Sulfamerazine
_chemical_name_systematic 4-amino-N-(4-methylpyrimidin-2-yl)
_space_group_crystal_system orthorhombic
_space_group_IT_number 61
_space_group_name_Hall '-P 2ac 2ab'
_space_group_name_H-M_alt 'P b c a'
_symmetry_space_group_name_Hall '-P 2ac 2ab'
_symmetry_space_group_name_H-M 'P b c a'
_atom_sites_solution_hydrogens mixed
_cell_angle_alpha 90
_cell_angle_beta 90
_cell_angle_gamma 90
_cell_formula_units_Z 8
_cell_length_a 9.1280(3)
_cell_length_b 11.6579(3)
_cell_length_c 22.8759(5)
_cell_measurement_reflns_used 3394
_cell_measurement_temperature 250
_cell_measurement_theta_max 29.2490
_cell_measurement_theta_min 1.7270
_cell_volume 2434.30(11)
_computing_cell_refinement
;
CrysAlisPro, Agilent Technologies,
Version 1.171.37.34 (release 22-05-2014 CrysAlis171 .NET)
(compiled May 22 2014,16:03:01)
;
_computing_data_collection
;
CrysAlisPro, Agilent Technologies,
Version 1.171.37.34 (release 22-05-2014 CrysAlis171 .NET)
(compiled May 22 2014,16:03:01)
;
_computing_data_reduction
;
CrysAlisPro, Agilent Technologies,
Version 1.171.37.34 (release 22-05-2014 CrysAlis171 .NET)
(compiled May 22 2014,16:03:01)
;
_computing_molecular_graphics OSCAIL
_computing_structure_refinement 'SHELXL-2014/7 (Sheldrick, 2014)'
_computing_structure_solution SHELXT
_diffrn_ambient_temperature 250
_diffrn_measured_fraction_theta_full 0.969
_diffrn_measured_fraction_theta_max 0.924
_diffrn_measurement_device 'CrystalLogic Kappa (3 circle)'
_diffrn_measurement_device_type 'Rigaku Saturn724+ (2x2 bin mode)'
_diffrn_measurement_method
;
omega rotation with 1 degree frames
;
_diffrn_measurement_specimen_support 'MiTeGen loop'
_diffrn_radiation_monochromator 'double crystal Silicon 111'
_diffrn_radiation_source 'Diamond Light Source Beamline I19'
_diffrn_radiation_type Synchrotron
_diffrn_radiation_wavelength 0.68890
_diffrn_reflns_av_R_equivalents 0.0529
_diffrn_reflns_av_unetI/netI 0.0568
_diffrn_reflns_Laue_measured_fraction_full 0.969
_diffrn_reflns_Laue_measured_fraction_max 0.924
_diffrn_reflns_limit_h_max 11
_diffrn_reflns_limit_h_min -7
_diffrn_reflns_limit_k_max 13
_diffrn_reflns_limit_k_min -16
_diffrn_reflns_limit_l_max 32
_diffrn_reflns_limit_l_min -21
_diffrn_reflns_number 9065
_diffrn_reflns_point_group_measured_fraction_full 0.969
_diffrn_reflns_point_group_measured_fraction_max 0.924
_diffrn_reflns_theta_full 24.415
_diffrn_reflns_theta_max 29.467
_diffrn_reflns_theta_min 1.726
_exptl_absorpt_coefficient_mu 0.266
_exptl_absorpt_correction_T_max 1.00000
_exptl_absorpt_correction_T_min 0.96413
_exptl_absorpt_correction_type multi-scan
_exptl_absorpt_process_details
;
CrysAlisPro, Agilent Technologies,
Version 1.171.36.28 (release 01-02-2013 CrysAlis171 .NET)
Empirical absorption correction using spherical harmonics,
implemented in SCALE3 ABSPACK scaling algorithm.
;
_exptl_crystal_colour Colourless
_exptl_crystal_density_diffrn 1.442
_exptl_crystal_description Parallelepiped
_exptl_crystal_F_000 1104
_exptl_crystal_size_max 0.50
_exptl_crystal_size_mid 0.40
_exptl_crystal_size_min 0.20
_refine_diff_density_max 0.260
_refine_diff_density_min -0.361
_refine_diff_density_rms 0.062
_refine_ls_extinction_coef .
_refine_ls_extinction_method none
_refine_ls_goodness_of_fit_ref 0.996
_refine_ls_hydrogen_treatment mixed
_refine_ls_matrix_type full
_refine_ls_number_parameters 176
_refine_ls_number_reflns 3431
_refine_ls_number_restraints 0
_refine_ls_restrained_S_all 0.996
_refine_ls_R_factor_all 0.0868
_refine_ls_R_factor_gt 0.0538
_refine_ls_shift/su_max 0.000
_refine_ls_shift/su_mean 0.000
_refine_ls_structure_factor_coef Fsqd
_refine_ls_weighting_details 'w=1/[\s^2^(Fo^2^)+(0.0463P)^2^+1.4827P] where P=(Fo^2^+2Fc^2^)/3'
_refine_ls_weighting_scheme calc
_refine_ls_wR_factor_gt 0.1180
_refine_ls_wR_factor_ref 0.1449
_reflns_Friedel_coverage 0.000
_reflns_Friedel_fraction_full .
_reflns_Friedel_fraction_max .
_reflns_number_gt 2277
_reflns_number_total 3431
_reflns_threshold_expression 'I > 2\s(I)'
_cod_data_source_file Exp_Form-II2FSynchrotron_Form-II_250K.cif
_cod_data_source_block 250k_smz-f2_a
_cod_database_code 1547447
_shelx_space_group_comment
;
The symmetry employed for this shelxl refinement is uniquely defined
by the following loop, which should always be used as a source of
symmetry information in preference to the above space-group names.
They are only intended as comments.
;
_shelx_estimated_absorpt_t_min 0.878
_shelx_estimated_absorpt_t_max 0.949

loop_
_space_group_symop_operation_xyz
'x, y, z'
'-x+1/2, -y, z+1/2'
'-x, y+1/2, -z+1/2'
'x+1/2, -y+1/2, -z'
'-x, -y, -z'
'x-1/2, y, -z-1/2'
'x, -y-1/2, z-1/2'
'-x-1/2, y-1/2, z'

loop_
_atom_site_label
_atom_site_type_symbol
_atom_site_fract_x
_atom_site_fract_y
_atom_site_fract_z
_atom_site_U_iso_or_equiv
_atom_site_adp_type
_atom_site_occupancy
_atom_site_site_symmetry_order
_atom_site_calc_flag
_atom_site_refinement_flags_posn
_atom_site_refinement_flags_adp
_atom_site_refinement_flags_occupancy
_atom_site_disorder_assembly
_atom_site_disorder_group
S1 S 0.33257(7) 0.34646(5) 0.38980(2) 0.03388(17) Uani 1 1 d . . . . .
O2 O 0.19797(19) 0.39692(16) 0.40954(7) 0.0417(4) Uani 1 1 d . . . . .
O1 O 0.3423(2) 0.22432(14) 0.38624(8) 0.0453(5) Uani 1 1 d . . . . .
N4 N 0.6668(2) 0.42642(18) 0.48538(9) 0.0374(5) Uani 1 1 d . . . . .
N3 N 0.6556(2) 0.28588(17) 0.40901(9) 0.0382(5) Uani 1 1 d . . . . .
N2 N 0.4513(2) 0.39468(18) 0.43753(9) 0.0367(5) Uani 1 1 d . . . . .
N1 N 0.4560(3) 0.5330(3) 0.15514(11) 0.0531(7) Uani 1 1 d . . . . .
C1 C 0.3762(3) 0.4045(2) 0.32173(10) 0.0345(5) Uani 1 1 d . . . . .
C2 C 0.4486(3) 0.3381(2) 0.28054(11) 0.0454(7) Uani 1 1 d . . . . .
H2 H 0.4775 0.2638 0.2897 0.059 Uiso 1 1 calc R U . . .
C3 C 0.4775(3) 0.3827(2) 0.22586(11) 0.0477(7) Uani 1 1 d . . . . .
H3 H 0.5273 0.3382 0.1986 0.062 Uiso 1 1 calc R U . . .
C4 C 0.4331(3) 0.4934(2) 0.21081(11) 0.0401(6) Uani 1 1 d . . . . .
C5 C 0.3595(3) 0.5586(2) 0.25292(11) 0.0425(6) Uani 1 1 d . . . . .
H5 H 0.3278 0.6322 0.2436 0.055 Uiso 1 1 calc R U . . .
C6 C 0.3334(3) 0.5153(2) 0.30797(11) 0.0382(6) Uani 1 1 d . . . . .
H6 H 0.2871 0.5605 0.3359 0.050 Uiso 1 1 calc R U . . .
C7 C 0.5977(3) 0.36625(19) 0.44344(10) 0.0338(5) Uani 1 1 d . . . . .
C8 C 0.8082(3) 0.4013(2) 0.49279(11) 0.0435(6) Uani 1 1 d . . . . .
H8 H 0.8610 0.4407 0.5212 0.057 Uiso 1 1 calc R U . . .
C9 C 0.8781(3) 0.3199(2) 0.46023(11) 0.0456(6) Uani 1 1 d . . . . .
H9 H 0.9766 0.3035 0.4663 0.059 Uiso 1 1 calc R U . . .
C10 C 0.7988(3) 0.2625(2) 0.41809(11) 0.0412(6) Uani 1 1 d . . . . .
C11 C 0.8663(4) 0.1697(3) 0.38180(14) 0.0581(8) Uani 1 1 d . . . . .
H11A H 0.8211 0.0976 0.3911 0.076 Uiso 1 1 calc R U . . .
H11B H 0.9693 0.1655 0.3899 0.076 Uiso 1 1 calc R U . . .
H11C H 0.8516 0.1865 0.3411 0.076 Uiso 1 1 calc R U . . .
H1N2 H 0.418(3) 0.446(3) 0.4583(13) 0.052(9) Uiso 1 1 d . . . . .
H1N1 H 0.514(3) 0.494(3) 0.1342(14) 0.056(9) Uiso 1 1 d . . . . .
H2N1 H 0.452(4) 0.606(3) 0.1477(15) 0.076(11) Uiso 1 1 d . . . . .

loop_
_atom_site_aniso_label
_atom_site_aniso_U_11
_atom_site_aniso_U_22
_atom_site_aniso_U_33
_atom_site_aniso_U_23
_atom_site_aniso_U_13
_atom_site_aniso_U_12
S1 0.0361(4) 0.0349(3) 0.0307(3) -0.0028(2) -0.0003(2) -0.0038(2)
O2 0.0316(10) 0.0562(11) 0.0374(9) -0.0010(8) -0.0003(7) -0.0023(8)
O1 0.0608(14) 0.0336(9) 0.0414(9) -0.0012(7) -0.0010(8) -0.0095(8)
N4 0.0355(13) 0.0419(11) 0.0349(10) -0.0026(8) -0.0022(8) 0.0038(9)
N3 0.0397(14) 0.0375(11) 0.0375(10) -0.0024(8) 0.0030(9) 0.0055(9)
N2 0.0339(13) 0.0402(11) 0.0359(10) -0.0100(8) -0.0025(9) 0.0056(9)
N1 0.0689(19) 0.0484(14) 0.0420(13) 0.0054(11) 0.0173(12) 0.0031(14)
C1 0.0368(15) 0.0359(11) 0.0310(10) -0.0030(9) 0.0014(10) -0.0019(10)
C2 0.0549(18) 0.0393(13) 0.0421(13) -0.0005(10) 0.0094(12) 0.0106(12)
C3 0.062(2) 0.0414(14) 0.0393(13) -0.0013(10) 0.0123(13) 0.0088(13)
C4 0.0423(16) 0.0408(13) 0.0372(12) -0.0005(10) 0.0066(11) -0.0040(11)
C5 0.0518(17) 0.0313(11) 0.0444(13) 0.0027(10) 0.0071(12) 0.0003(11)
C6 0.0436(16) 0.0326(11) 0.0385(12) -0.0060(9) 0.0077(10) -0.0013(10)
C7 0.0361(15) 0.0336(11) 0.0316(11) 0.0022(9) 0.0020(10) 0.0009(10)
C8 0.0363(16) 0.0534(16) 0.0408(13) 0.0012(11) -0.0042(11) 0.0017(12)
C9 0.0352(16) 0.0575(16) 0.0440(14) 0.0082(12) 0.0002(12) 0.0086(13)
C10 0.0428(17) 0.0390(13) 0.0418(13) 0.0074(10) 0.0071(11) 0.0071(11)
C11 0.052(2) 0.0542(17) 0.068(2) -0.0057(14) 0.0131(15) 0.0157(15)

loop_
_atom_type_symbol
_atom_type_description
_atom_type_scat_dispersion_real
_atom_type_scat_dispersion_imag
_atom_type_scat_source
C C 0.0033 0.0016 'International Tables Vol C Tables 4.2.6.8 and 6.1.1.4'
H H 0.0000 0.0000 'International Tables Vol C Tables 4.2.6.8 and 6.1.1.4'
N N 0.0061 0.0033 'International Tables Vol C Tables 4.2.6.8 and 6.1.1.4'
O O 0.0106 0.0060 'International Tables Vol C Tables 4.2.6.8 and 6.1.1.4'
S S 0.1246 0.1234 'International Tables Vol C Tables 4.2.6.8 and 6.1.1.4'

loop_
_geom_angle_atom_site_label_1
_geom_angle_atom_site_label_2
_geom_angle_atom_site_label_3
_geom_angle
_geom_angle_site_symmetry_1
_geom_angle_site_symmetry_3
O1 S1 O2 118.65(11) . .
O1 S1 N2 109.82(11) . .
O2 S1 N2 102.47(11) . .
O1 S1 C1 108.75(11) . .
O2 S1 C1 108.53(11) . .
N2 S1 C1 108.13(12) . .
C8 N4 C7 115.5(2) . .
C7 N3 C10 115.8(2) . .
C7 N2 S1 128.46(17) . .
C7 N2 H1N2 118(2) . .
S1 N2 H1N2 113(2) . .
C4 N1 H1N1 116(2) . .
C4 N1 H2N1 120(2) . .
H1N1 N1 H2N1 116(3) . .
C6 C1 C2 120.0(2) . .
C6 C1 S1 119.99(18) . .
C2 C1 S1 119.96(19) . .
C3 C2 C1 119.8(2) . .
C3 C2 H2 120.1 . .
C1 C2 H2 120.1 . .
C2 C3 C4 121.1(2) . .
C2 C3 H3 119.5 . .
C4 C3 H3 119.5 . .
N1 C4 C3 119.7(2) . .
N1 C4 C5 122.0(3) . .
C3 C4 C5 118.2(2) . .
C6 C5 C4 120.9(2) . .
C6 C5 H5 119.6 . .
C4 C5 H5 119.6 . .
C5 C6 C1 120.0(2) . .
C5 C6 H6 120.0 . .
C1 C6 H6 120.0 . .
N3 C7 N4 127.0(2) . .
N3 C7 N2 119.6(2) . .
N4 C7 N2 113.5(2) . .
N4 C8 C9 122.4(3) . .
N4 C8 H8 118.8 . .
C9 C8 H8 118.8 . .
C8 C9 C10 118.3(3) . .
C8 C9 H9 120.9 . .
C10 C9 H9 120.9 . .
N3 C10 C9 121.2(2) . .
N3 C10 C11 117.3(3) . .
C9 C10 C11 121.5(3) . .
C10 C11 H11A 109.5 . .
C10 C11 H11B 109.5 . .
H11A C11 H11B 109.5 . .
C10 C11 H11C 109.5 . .
H11A C11 H11C 109.5 . .
H11B C11 H11C 109.5 . .

loop_
_geom_bond_atom_site_label_1
_geom_bond_atom_site_label_2
_geom_bond_distance
_geom_bond_site_symmetry_2
S1 O1 1.4290(17) .
S1 O2 1.4351(18) .
S1 N2 1.638(2) .
S1 C1 1.744(2) .
N4 C8 1.334(3) .
N4 C7 1.346(3) .
N3 C7 1.333(3) .
N3 C10 1.351(3) .
N2 C7 1.383(3) .
N2 H1N2 0.82(3) .
N1 C4 1.370(3) .
N1 H1N1 0.85(3) .
N1 H2N1 0.87(4) .
C1 C6 1.386(3) .
C1 C2 1.386(3) .
C2 C3 1.380(4) .
C2 H2 0.9300 .
C3 C4 1.397(4) .
C3 H3 0.9300 .
C4 C5 1.399(3) .
C5 C6 1.378(3) .
C5 H5 0.9300 .
C6 H6 0.9300 .
C8 C9 1.365(4) .
C8 H8 0.9300 .
C9 C10 1.379(4) .
C9 H9 0.9300 .
C10 C11 1.496(4) .
C11 H11A 0.9600 .
C11 H11B 0.9600 .
C11 H11C 0.9600 .

loop_
_geom_hbond_atom_site_label_D
_geom_hbond_atom_site_label_H
_geom_hbond_atom_site_label_A
_geom_hbond_distance_DH
_geom_hbond_distance_HA
_geom_hbond_distance_DA
_geom_hbond_angle_DHA
_geom_hbond_site_symmetry_A
C6 H6 O1 0.93 2.52 3.423(3) 162.7 8_665
C8 H8 O2 0.93 2.53 3.245(3) 134.2 5_666
C9 H9 O2 0.93 2.64 3.268(3) 125.7 1_655
N2 H1N2 N4 0.82(3) 2.11(3) 2.936(3) 178(3) 5_666
N1 H1N1 O2 0.85(3) 2.26(3) 3.096(3) 170(3) 6_656
N1 H2N1 O1 0.87(4) 2.46(4) 3.044(3) 125(3) 3_655
N1 H2N1 N3 0.87(4) 2.65(4) 3.447(4) 152(3) 3_655

loop_
_geom_torsion_atom_site_label_1
_geom_torsion_atom_site_label_2
_geom_torsion_atom_site_label_3
_geom_torsion_atom_site_label_4
_geom_torsion
_geom_torsion_site_symmetry_1
_geom_torsion_site_symmetry_2
_geom_torsion_site_symmetry_3
_geom_torsion_site_symmetry_4
O1 S1 N2 C7 46.8(2) . . . .
O2 S1 N2 C7 173.8(2) . . . .
C1 S1 N2 C7 -71.7(2) . . . .
O1 S1 C1 C6 160.4(2) . . . .
O2 S1 C1 C6 30.1(2) . . . .
N2 S1 C1 C6 -80.4(2) . . . .
O1 S1 C1 C2 -17.0(3) . . . .
O2 S1 C1 C2 -147.4(2) . . . .
N2 S1 C1 C2 102.2(2) . . . .
C6 C1 C2 C3 -0.1(4) . . . .
S1 C1 C2 C3 177.3(2) . . . .
C1 C2 C3 C4 -1.0(5) . . . .
C2 C3 C4 N1 -176.3(3) . . . .
C2 C3 C4 C5 0.6(4) . . . .
N1 C4 C5 C6 177.7(3) . . . .
C3 C4 C5 C6 0.9(4) . . . .
C4 C5 C6 C1 -2.0(4) . . . .
C2 C1 C6 C5 1.6(4) . . . .
S1 C1 C6 C5 -175.8(2) . . . .
C10 N3 C7 N4 0.7(4) . . . .
C10 N3 C7 N2 -179.3(2) . . . .
C8 N4 C7 N3 -0.3(4) . . . .
C8 N4 C7 N2 179.7(2) . . . .
S1 N2 C7 N3 -3.4(3) . . . .
S1 N2 C7 N4 176.55(18) . . . .
C7 N4 C8 C9 -0.2(4) . . . .
N4 C8 C9 C10 0.3(4) . . . .
C7 N3 C10 C9 -0.5(3) . . . .
C7 N3 C10 C11 177.8(2) . . . .
C8 C9 C10 N3 0.0(4) . . . .
C8 C9 C10 C11 -178.2(3) . . . .
